data_4069584
loop_
_publ_author_name
'Vicente, Jos\'e'
'Saura-Llamas, Isabel'
'Turp\'in, Juana'
'Bautista, Delia'
'de Arellano, Carmen Ram\'irez'
'Jones, Peter G.'

_publ_section_title
;
 Insertion of One, Two, and Three Molecules of Alkyne into the Pd&#x2212;C
 Bond of Ortho-palladated Primary and Secondary Arylalkylamines
;
_journal_issue 14
_journal_name_full Organometallics
_journal_page_first 4175
_journal_paper_doi 10.1021/om9002895
_journal_volume 28
_journal_year 2009
_chemical_formula_sum 'C41 H45 Br Cl N O3 Pd S3'
_chemical_formula_weight 917.72
_chemical_name_systematic
; 
 ? 
;
_space_group_IT_number 14
_symmetry_cell_setting monoclinic
_symmetry_space_group_name_Hall '-P 2yn'
_symmetry_space_group_name_H-M 'P 1 21/n 1'
_atom_sites_solution_hydrogens geom
_atom_sites_solution_primary direct
_atom_sites_solution_secondary difmap
_audit_creation_method SHELXL-97
_cell_angle_alpha 90.00
_cell_angle_beta 106.739(2)
_cell_angle_gamma 90.00
_cell_formula_units_Z 4
_cell_length_a 15.5782(8)
_cell_length_b 14.7696(7)
_cell_length_c 18.0154(9)
_cell_measurement_reflns_used 6811
_cell_measurement_temperature 100(2)
_cell_measurement_theta_max 27.71
_cell_measurement_theta_min 2.47
_cell_volume 3969.4(3)
_computing_cell_refinement 'Bruker SAINT'
_computing_data_collection 'Bruker SMART'
_computing_data_reduction 'Bruker SAINT'
_computing_molecular_graphics 'Bruker SHELXTL'
_computing_publication_material 'Bruker SHELXTL'
_computing_structure_refinement 'SHELXL-97 (Sheldrick, 1997)'
_computing_structure_solution 'SHELXS-97 (Sheldrick, 1990)'
_diffrn_ambient_temperature 100(2)
_diffrn_detector_area_resol_mean 8.26
_diffrn_measured_fraction_theta_full 0.998
_diffrn_measured_fraction_theta_max 0.940
_diffrn_measurement_device_type 'Bruker SMART APEX CCD'
_diffrn_measurement_method \w-scan
_diffrn_radiation_monochromator graphite
_diffrn_radiation_source 'fine-focus sealed tube'
_diffrn_radiation_type MoK\a
_diffrn_radiation_wavelength 0.71073
_diffrn_reflns_av_R_equivalents 0.0350
_diffrn_reflns_av_sigmaI/netI 0.0303
_diffrn_reflns_limit_h_max 19
_diffrn_reflns_limit_h_min -20
_diffrn_reflns_limit_k_max 19
_diffrn_reflns_limit_k_min -18
_diffrn_reflns_limit_l_max 23
_diffrn_reflns_limit_l_min -23
_diffrn_reflns_number 44814
_diffrn_reflns_theta_full 26.00
_diffrn_reflns_theta_max 28.19
_diffrn_reflns_theta_min 1.82
_exptl_absorpt_coefficient_mu 1.738
_exptl_absorpt_correction_T_max 0.8592
_exptl_absorpt_correction_T_min 0.7496
_exptl_absorpt_correction_type multi-scan
_exptl_absorpt_process_details SADABS
_exptl_crystal_colour yellow
_exptl_crystal_density_diffrn 1.536
_exptl_crystal_density_method 'not measured'
_exptl_crystal_description block
_exptl_crystal_F_000 1872
_exptl_crystal_size_max 0.16
_exptl_crystal_size_mid 0.14
_exptl_crystal_size_min 0.09
_refine_diff_density_max 0.818
_refine_diff_density_min -0.350
_refine_diff_density_rms 0.088
_refine_ls_extinction_method none
_refine_ls_goodness_of_fit_ref 1.065
_refine_ls_hydrogen_treatment 'NH2 free, ordered methyls rigid, others riding'
_refine_ls_matrix_type full
_refine_ls_number_parameters 489
_refine_ls_number_reflns 9187
_refine_ls_number_restraints 1
_refine_ls_restrained_S_all 1.064
_refine_ls_R_factor_all 0.0402
_refine_ls_R_factor_gt 0.0333
_refine_ls_shift/su_max 0.003
_refine_ls_shift/su_mean 0.000
_refine_ls_structure_factor_coef Fsqd
_refine_ls_weighting_details 'calc w=1/[\s^2^(Fo^2^)+(0.0359P)^2^+2.9053P] where P=(Fo^2^+2Fc^2^)/3'
_refine_ls_weighting_scheme calc
_refine_ls_wR_factor_gt 0.0732
_refine_ls_wR_factor_ref 0.0759
_reflns_number_gt 8097
_reflns_number_total 9187
_reflns_threshold_expression >2sigma(I)
_cod_data_source_file om9002895_si_002.cif
_cod_data_source_block ja68bs
_cod_original_sg_symbol_H-M 'P 2(1)/n'
_cod_database_code 4069584

loop_
_symmetry_equiv_pos_as_xyz
'x, y, z'
'-x+1/2, y+1/2, -z+1/2'
'-x, -y, -z'
'x-1/2, -y-1/2, z-1/2'

loop_
_atom_site_label
_atom_site_type_symbol
_atom_site_fract_x
_atom_site_fract_y
_atom_site_fract_z
_atom_site_U_iso_or_equiv
_atom_site_adp_type
_atom_site_occupancy
_atom_site_symmetry_multiplicity
_atom_site_calc_flag
_atom_site_refinement_flags
_atom_site_disorder_assembly
_atom_site_disorder_group
Pd1 Pd 0.720995(11) 0.712855(11) 0.471952(10) 0.01280(5) Uani 1 1 d . . .
N1 N 0.73635(14) 0.82952(14) 0.40680(12) 0.0167(4) Uani 1 1 d . . .
H01A H 0.7798(19) 0.8631(19) 0.4325(16) 0.021(7) Uiso 1 1 d . . .
H01B H 0.6885(18) 0.8627(18) 0.4019(15) 0.018(7) Uiso 1 1 d . . .
Br1 Br 0.617370(16) 0.798940(16) 0.524073(14) 0.02106(7) Uani 1 1 d . . .
C1 C 0.88351(15) 0.70458(14) 0.39576(13) 0.0132(4) Uani 1 1 d . . .
C2 C 0.84166(15) 0.76995(15) 0.34029(13) 0.0148(4) Uani 1 1 d . . .
C3 C 0.88962(16) 0.80600(15) 0.29227(13) 0.0171(5) Uani 1 1 d . . .
H3 H 0.8620 0.8507 0.2552 0.020 Uiso 1 1 calc R . .
C4 C 0.97644(16) 0.77823(16) 0.29734(14) 0.0184(5) Uani 1 1 d . . .
H4 H 1.0074 0.8022 0.2634 0.022 Uiso 1 1 calc R . .
C5 C 1.01642(15) 0.71521(15) 0.35272(13) 0.0165(5) Uani 1 1 d . . .
Cl1 Cl 1.12617(4) 0.68087(4) 0.36316(3) 0.02143(12) Uani 1 1 d . . .
C6 C 0.97168(15) 0.67954(15) 0.40217(13) 0.0148(4) Uani 1 1 d . . .
H6 H 1.0014 0.6375 0.4410 0.018 Uiso 1 1 calc R . .
C7 C 0.84096(14) 0.65281(14) 0.44848(13) 0.0131(4) Uani 1 1 d . . .
C8 C 0.76687(14) 0.59588(15) 0.41749(12) 0.0127(4) Uani 1 1 d . . .
C9 C 0.73170(14) 0.53717(15) 0.47078(12) 0.0132(4) Uani 1 1 d . . .
C10 C 0.70488(14) 0.59268(15) 0.51842(13) 0.0146(4) Uani 1 1 d . . .
C12 C 0.74836(15) 0.80581(15) 0.33086(13) 0.0168(5) Uani 1 1 d . . .
H12A H 0.7381 0.8601 0.2972 0.020 Uiso 1 1 calc R . .
H12B H 0.7037 0.7594 0.3054 0.020 Uiso 1 1 calc R . .
C21 C 0.90221(14) 0.64278(15) 0.52989(12) 0.0132(4) Uani 1 1 d . . .
C22 C 0.93960(15) 0.72022(15) 0.57136(14) 0.0168(5) Uani 1 1 d . . .
H22 H 0.9251 0.7783 0.5485 0.020 Uiso 1 1 calc R . .
C23 C 0.99792(17) 0.71275(17) 0.64583(14) 0.0217(5) Uani 1 1 d . . .
H23 H 1.0224 0.7659 0.6736 0.026 Uiso 1 1 calc R . .
C24 C 1.02064(16) 0.62850(17) 0.67988(14) 0.0210(5) Uani 1 1 d . . .
H24 H 1.0598 0.6236 0.7310 0.025 Uiso 1 1 calc R . .
C25 C 0.98541(15) 0.55154(17) 0.63816(13) 0.0191(5) Uani 1 1 d . . .
H25 H 1.0012 0.4935 0.6607 0.023 Uiso 1 1 calc R . .
C26 C 0.92712(15) 0.55825(15) 0.56362(13) 0.0158(4) Uani 1 1 d . . .
H26 H 0.9041 0.5048 0.5355 0.019 Uiso 1 1 calc R . .
C31 C 0.72708(15) 0.43774(15) 0.46011(12) 0.0143(4) Uani 1 1 d . . .
C32 C 0.78251(16) 0.39418(16) 0.42269(13) 0.0171(5) Uani 1 1 d . . .
H32 H 0.8253 0.4285 0.4063 0.021 Uiso 1 1 calc R . .
C33 C 0.77607(17) 0.30152(16) 0.40911(15) 0.0222(5) Uani 1 1 d . . .
H33 H 0.8144 0.2728 0.3837 0.027 Uiso 1 1 calc R . .
C34 C 0.71365(17) 0.25096(17) 0.43261(15) 0.0243(5) Uani 1 1 d . . .
H34 H 0.7087 0.1877 0.4229 0.029 Uiso 1 1 calc R . .
C35 C 0.65847(17) 0.29280(16) 0.47023(15) 0.0233(5) Uani 1 1 d . . .
H35 H 0.6160 0.2580 0.4867 0.028 Uiso 1 1 calc R . .
C36 C 0.66487(16) 0.38550(16) 0.48400(13) 0.0186(5) Uani 1 1 d . . .
H36 H 0.6267 0.4136 0.5099 0.022 Uiso 1 1 calc R . .
C41 C 0.67301(16) 0.57238(15) 0.58591(13) 0.0160(5) Uani 1 1 d . . .
C42 C 0.73468(16) 0.54070(16) 0.65360(14) 0.0195(5) Uani 1 1 d . . .
H42 H 0.7950 0.5298 0.6543 0.023 Uiso 1 1 calc R . .
C43 C 0.70821(18) 0.52503(18) 0.71986(14) 0.0249(5) Uani 1 1 d . . .
H43 H 0.7506 0.5041 0.7658 0.030 Uiso 1 1 calc R . .
C44 C 0.62044(18) 0.53987(18) 0.71907(15) 0.0255(6) Uani 1 1 d . . .
H44 H 0.6028 0.5300 0.7647 0.031 Uiso 1 1 calc R . .
C45 C 0.55816(17) 0.56917(18) 0.65193(15) 0.0240(5) Uani 1 1 d . . .
H45 H 0.4974 0.5776 0.6510 0.029 Uiso 1 1 calc R . .
C46 C 0.58449(16) 0.58624(17) 0.58606(14) 0.0212(5) Uani 1 1 d . . .
H46 H 0.5418 0.6076 0.5405 0.025 Uiso 1 1 calc R . .
C51 C 0.72138(14) 0.58297(14) 0.33277(13) 0.0131(4) Uani 1 1 d . . .
C52 C 0.76803(15) 0.56737(15) 0.27837(13) 0.0158(4) Uani 1 1 d . . .
H52 H 0.8316 0.5703 0.2938 0.019 Uiso 1 1 calc R . .
C53 C 0.72228(16) 0.54759(16) 0.20200(13) 0.0190(5) Uani 1 1 d . . .
H53 H 0.7546 0.5370 0.1655 0.023 Uiso 1 1 calc R . .
C54 C 0.62899(16) 0.54311(16) 0.17864(14) 0.0201(5) Uani 1 1 d . . .
H54 H 0.5977 0.5291 0.1264 0.024 Uiso 1 1 calc R . .
C55 C 0.58229(16) 0.55929(16) 0.23204(14) 0.0194(5) Uani 1 1 d . . .
H55 H 0.5186 0.5575 0.2161 0.023 Uiso 1 1 calc R . .
C56 C 0.62783(15) 0.57811(15) 0.30852(13) 0.0156(4) Uani 1 1 d . . .
H56 H 0.5951 0.5878 0.3449 0.019 Uiso 1 1 calc R . .
S1 S 0.31654(5) 0.72996(5) 0.32811(5) 0.0228(2) Uani 0.772(2) 1 d PD A 1
O1 O 0.3079(7) 0.8246(7) 0.3523(6) 0.0265(13) Uani 0.772(2) 1 d P A 1
C61 C 0.2805(5) 0.7306(6) 0.2246(5) 0.0410(17) Uani 0.772(2) 1 d PD A 1
H61A H 0.2162 0.7440 0.2064 0.062 Uiso 0.772(2) 1 calc PR A 1
H61B H 0.2918 0.6711 0.2052 0.062 Uiso 0.772(2) 1 calc PR A 1
H61C H 0.3138 0.7770 0.2054 0.062 Uiso 0.772(2) 1 calc PR A 1
C62 C 0.4322(6) 0.7099(9) 0.3375(7) 0.041(2) Uani 0.772(2) 1 d PD A 1
H62A H 0.4657 0.7066 0.3926 0.062 Uiso 0.772(2) 1 calc PR A 1
H62B H 0.4558 0.7595 0.3130 0.062 Uiso 0.772(2) 1 calc PR A 1
H62C H 0.4385 0.6526 0.3122 0.062 Uiso 0.772(2) 1 calc PR A 1
S1' S 0.3439(2) 0.7934(2) 0.29449(18) 0.0287(9) Uiso 0.228(2) 1 d P A 2
O1' O 0.309(3) 0.818(3) 0.3645(19) 0.025(6) Uiso 0.228(2) 1 d P A 2
C61' C 0.2582(15) 0.732(2) 0.2235(16) 0.021(5) Uiso 0.228(2) 1 d P A 2
H61D H 0.2048 0.7699 0.2051 0.031 Uiso 0.228(2) 1 calc PR A 2
H61E H 0.2428 0.6767 0.2472 0.031 Uiso 0.228(2) 1 calc PR A 2
H61F H 0.2805 0.7154 0.1797 0.031 Uiso 0.228(2) 1 calc PR A 2
C62' C 0.419(2) 0.704(3) 0.333(2) 0.033(8) Uiso 0.228(2) 1 d P A 2
H62D H 0.4711 0.7277 0.3728 0.049 Uiso 0.228(2) 1 calc PR A 2
H62E H 0.4391 0.6762 0.2913 0.049 Uiso 0.228(2) 1 calc PR A 2
H62F H 0.3889 0.6583 0.3559 0.049 Uiso 0.228(2) 1 calc PR A 2
S2 S 0.38457(4) 0.49706(4) 0.06137(4) 0.02229(13) Uani 1 1 d . . .
O2 O 0.39205(11) 0.56583(11) 0.00178(10) 0.0228(4) Uani 1 1 d . . .
C63 C 0.26809(17) 0.48478(19) 0.05199(17) 0.0290(6) Uani 1 1 d . . .
H63A H 0.2453 0.5408 0.0685 0.044 Uiso 1 1 calc R . .
H63B H 0.2594 0.4345 0.0845 0.044 Uiso 1 1 calc R . .
H63C H 0.2356 0.4723 -0.0023 0.044 Uiso 1 1 calc R . .
C64 C 0.40237(19) 0.39004(17) 0.02406(18) 0.0315(6) Uani 1 1 d . . .
H64A H 0.3642 0.3843 -0.0295 0.047 Uiso 1 1 calc R . .
H64B H 0.3873 0.3421 0.0558 0.047 Uiso 1 1 calc R . .
H64C H 0.4654 0.3844 0.0252 0.047 Uiso 1 1 calc R . .
S3 S 0.55158(4) 0.03356(4) 0.39876(3) 0.02051(13) Uani 1 1 d . . .
O3 O 0.60824(12) -0.01930(13) 0.35922(11) 0.0307(4) Uani 1 1 d . . .
C65 C 0.45266(18) -0.0301(2) 0.38873(18) 0.0320(6) Uani 1 1 d . . .
H65A H 0.4259 -0.0457 0.3341 0.048 Uiso 1 1 calc R . .
H65B H 0.4100 0.0059 0.4071 0.048 Uiso 1 1 calc R . .
H65C H 0.4673 -0.0857 0.4195 0.048 Uiso 1 1 calc R . .
C66 C 0.5032(2) 0.12262(19) 0.33360(16) 0.0303(6) Uani 1 1 d . . .
H66A H 0.5507 0.1625 0.3270 0.045 Uiso 1 1 calc R . .
H66B H 0.4619 0.1574 0.3546 0.045 Uiso 1 1 calc R . .
H66C H 0.4703 0.0969 0.2833 0.045 Uiso 1 1 calc R . .

loop_
_atom_site_aniso_label
_atom_site_aniso_U_11
_atom_site_aniso_U_22
_atom_site_aniso_U_33
_atom_site_aniso_U_23
_atom_site_aniso_U_13
_atom_site_aniso_U_12
Pd1 0.01324(9) 0.01138(9) 0.01489(9) -0.00027(6) 0.00585(6) 0.00116(6)
N1 0.0157(10) 0.0135(10) 0.0222(11) -0.0002(8) 0.0076(8) 0.0029(8)
Br1 0.02256(13) 0.01889(12) 0.02551(13) -0.00141(9) 0.01297(10) 0.00479(9)
C1 0.0157(11) 0.0105(10) 0.0146(11) -0.0029(8) 0.0059(9) -0.0036(8)
C2 0.0168(11) 0.0114(10) 0.0159(11) -0.0025(8) 0.0043(9) -0.0015(8)
C3 0.0239(12) 0.0126(11) 0.0151(11) 0.0004(8) 0.0063(9) -0.0007(9)
C4 0.0225(12) 0.0175(11) 0.0181(12) -0.0018(9) 0.0105(9) -0.0050(9)
C5 0.0143(11) 0.0164(11) 0.0201(12) -0.0041(9) 0.0069(9) -0.0010(9)
Cl1 0.0146(3) 0.0272(3) 0.0247(3) -0.0015(2) 0.0092(2) -0.0006(2)
C6 0.0173(11) 0.0134(10) 0.0138(11) -0.0004(8) 0.0047(9) -0.0007(9)
C7 0.0124(10) 0.0112(10) 0.0160(11) 0.0009(8) 0.0046(8) 0.0028(8)
C8 0.0118(10) 0.0129(10) 0.0148(11) 0.0002(8) 0.0061(8) 0.0025(8)
C9 0.0115(10) 0.0140(11) 0.0140(11) 0.0026(8) 0.0035(8) -0.0012(8)
C10 0.0109(10) 0.0169(11) 0.0158(11) 0.0021(9) 0.0037(8) 0.0005(8)
C12 0.0178(11) 0.0137(11) 0.0186(12) 0.0025(9) 0.0050(9) 0.0020(9)
C21 0.0118(10) 0.0155(11) 0.0135(11) -0.0009(8) 0.0056(8) 0.0002(8)
C22 0.0172(11) 0.0135(11) 0.0199(12) 0.0001(9) 0.0058(9) 0.0005(9)
C23 0.0224(12) 0.0201(12) 0.0221(13) -0.0062(10) 0.0059(10) -0.0052(10)
C24 0.0160(11) 0.0279(13) 0.0176(12) -0.0016(10) 0.0026(9) -0.0012(10)
C25 0.0172(11) 0.0202(12) 0.0193(12) 0.0046(9) 0.0044(9) 0.0005(9)
C26 0.0159(11) 0.0139(11) 0.0175(11) -0.0002(9) 0.0049(9) -0.0018(9)
C31 0.0149(11) 0.0140(11) 0.0121(11) 0.0012(8) 0.0010(8) -0.0006(9)
C32 0.0188(11) 0.0157(11) 0.0164(11) 0.0023(9) 0.0042(9) 0.0005(9)
C33 0.0253(13) 0.0181(12) 0.0236(13) -0.0002(10) 0.0077(10) 0.0039(10)
C34 0.0277(13) 0.0131(11) 0.0289(14) 0.0011(10) 0.0033(11) -0.0020(10)
C35 0.0245(13) 0.0191(12) 0.0265(13) 0.0039(10) 0.0077(10) -0.0049(10)
C36 0.0188(11) 0.0190(12) 0.0183(12) 0.0004(9) 0.0060(9) -0.0012(9)
C41 0.0198(11) 0.0125(11) 0.0180(11) -0.0024(9) 0.0091(9) -0.0035(9)
C42 0.0182(12) 0.0199(12) 0.0213(12) 0.0005(9) 0.0070(9) -0.0029(9)
C43 0.0285(14) 0.0277(14) 0.0174(12) 0.0014(10) 0.0048(10) -0.0040(11)
C44 0.0342(15) 0.0273(14) 0.0204(13) -0.0024(10) 0.0166(11) -0.0079(11)
C45 0.0230(13) 0.0264(13) 0.0273(14) -0.0020(11) 0.0148(11) -0.0029(10)
C46 0.0205(12) 0.0228(12) 0.0219(13) 0.0019(10) 0.0087(10) 0.0010(10)
C51 0.0148(10) 0.0085(10) 0.0167(11) 0.0009(8) 0.0057(9) 0.0005(8)
C52 0.0160(11) 0.0126(10) 0.0199(12) 0.0006(9) 0.0069(9) 0.0006(9)
C53 0.0271(13) 0.0160(11) 0.0167(11) 0.0005(9) 0.0105(10) -0.0002(10)
C54 0.0252(13) 0.0190(12) 0.0147(11) -0.0002(9) 0.0036(10) -0.0031(10)
C55 0.0158(11) 0.0194(12) 0.0213(12) 0.0016(9) 0.0026(9) -0.0022(9)
C56 0.0177(11) 0.0131(11) 0.0178(11) -0.0008(9) 0.0080(9) 0.0001(9)
S1 0.0203(4) 0.0216(4) 0.0267(5) -0.0005(3) 0.0073(3) -0.0004(3)
O1 0.031(2) 0.023(2) 0.027(3) -0.002(2) 0.012(2) 0.0023(15)
C61 0.043(5) 0.038(3) 0.033(3) -0.0015(17) -0.003(3) 0.005(3)
C62 0.021(3) 0.044(4) 0.058(4) -0.016(3) 0.009(3) 0.007(3)
S2 0.0211(3) 0.0253(3) 0.0188(3) 0.0009(2) 0.0031(2) -0.0040(2)
O2 0.0238(9) 0.0163(8) 0.0306(10) 0.0036(7) 0.0117(8) -0.0008(7)
C63 0.0247(13) 0.0285(14) 0.0374(16) 0.0054(12) 0.0146(12) -0.0002(11)
C64 0.0300(14) 0.0181(13) 0.0492(18) 0.0118(12) 0.0160(13) 0.0046(11)
S3 0.0181(3) 0.0249(3) 0.0187(3) 0.0032(2) 0.0055(2) 0.0007(2)
O3 0.0271(10) 0.0337(11) 0.0371(11) 0.0116(9) 0.0186(8) 0.0139(8)
C65 0.0222(13) 0.0326(15) 0.0435(17) 0.0048(13) 0.0129(12) -0.0036(11)
C66 0.0380(16) 0.0255(14) 0.0302(15) 0.0084(11) 0.0146(12) 0.0092(12)

loop_
_atom_type_symbol
_atom_type_description
_atom_type_scat_dispersion_real
_atom_type_scat_dispersion_imag
_atom_type_scat_source
C C 0.0033 0.0016 'International Tables Vol C Tables 4.2.6.8 and 6.1.1.4'
H H 0.0000 0.0000 'International Tables Vol C Tables 4.2.6.8 and 6.1.1.4'
N N 0.0061 0.0033 'International Tables Vol C Tables 4.2.6.8 and 6.1.1.4'
O O 0.0106 0.0060 'International Tables Vol C Tables 4.2.6.8 and 6.1.1.4'
Cl Cl 0.1484 0.1585 'International Tables Vol C Tables 4.2.6.8 and 6.1.1.4'
Br Br -0.2901 2.4595 'International Tables Vol C Tables 4.2.6.8 and 6.1.1.4'
Pd Pd -0.9988 1.0072 'International Tables Vol C Tables 4.2.6.8 and 6.1.1.4'
S S 0.1246 0.1234 'International Tables Vol C Tables 4.2.6.8 and 6.1.1.4'

loop_
_geom_angle_atom_site_label_1
_geom_angle_atom_site_label_2
_geom_angle_atom_site_label_3
_geom_angle
C10 Pd1 N1 171.35(8)
C10 Pd1 C8 65.70(8)
N1 Pd1 C8 106.58(8)
C10 Pd1 C7 86.53(8)
N1 Pd1 C7 89.07(8)
C8 Pd1 C7 37.11(8)
C10 Pd1 Br1 97.12(6)
N1 Pd1 Br1 88.99(5)
C8 Pd1 Br1 155.90(6)
C7 Pd1 Br1 165.37(6)
C10 Pd1 C9 30.43(8)
N1 Pd1 C9 141.49(7)
C8 Pd1 C9 35.40(7)
C7 Pd1 C9 62.60(7)
Br1 Pd1 C9 124.96(5)
C12 N1 Pd1 112.47(14)
C6 C1 C2 119.0(2)
C6 C1 C7 114.40(19)
C2 C1 C7 126.5(2)
C3 C2 C1 118.6(2)
C3 C2 C12 117.7(2)
C1 C2 C12 123.7(2)
C4 C3 C2 121.9(2)
C5 C4 C3 118.4(2)
C4 C5 C6 121.2(2)
C4 C5 Cl1 120.07(18)
C6 C5 Cl1 118.73(18)
C5 C6 C1 120.8(2)
C8 C7 C21 122.94(19)
C8 C7 C1 120.70(19)
C21 C7 C1 113.02(18)
C8 C7 Pd1 71.00(12)
C21 C7 Pd1 100.70(13)
C1 C7 Pd1 117.61(14)
C7 C8 C51 125.00(19)
C7 C8 C9 119.84(19)
C51 C8 C9 115.03(18)
C7 C8 Pd1 71.89(12)
C51 C8 Pd1 115.73(14)
C9 C8 Pd1 86.76(13)
C10 C9 C31 132.8(2)
C10 C9 C8 107.08(19)
C31 C9 C8 120.03(19)
C10 C9 Pd1 49.52(12)
C31 C9 Pd1 171.96(16)
C8 C9 Pd1 57.84(11)
C9 C10 C41 130.4(2)
C9 C10 Pd1 100.05(15)
C41 C10 Pd1 129.58(17)
N1 C12 C2 110.73(19)
C26 C21 C22 118.6(2)
C26 C21 C7 122.0(2)
C22 C21 C7 119.2(2)
C23 C22 C21 120.4(2)
C24 C23 C22 120.7(2)
C25 C24 C23 119.0(2)
C24 C25 C26 120.8(2)
C25 C26 C21 120.5(2)
C32 C31 C36 118.3(2)
C32 C31 C9 120.4(2)
C36 C31 C9 121.3(2)
C33 C32 C31 121.1(2)
C34 C33 C32 119.9(2)
C35 C34 C33 119.9(2)
C34 C35 C36 120.3(2)
C35 C36 C31 120.6(2)
C46 C41 C42 118.6(2)
C46 C41 C10 122.8(2)
C42 C41 C10 118.6(2)
C43 C42 C41 120.4(2)
C44 C43 C42 120.2(2)
C43 C44 C45 120.1(2)
C44 C45 C46 120.0(2)
C45 C46 C41 120.8(2)
C52 C51 C56 118.6(2)
C52 C51 C8 123.1(2)
C56 C51 C8 118.02(19)
C53 C52 C51 120.6(2)
C52 C53 C54 120.2(2)
C55 C54 C53 119.6(2)
C54 C55 C56 120.4(2)
C55 C56 C51 120.7(2)
O1 S1 C62 107.7(6)
O1 S1 C61 105.9(5)
C62 S1 C61 96.0(5)
O1' S1' C62' 101.8(19)
O1' S1' C61' 109.3(16)
C62' S1' C61' 99.9(17)
O2 S2 C64 106.19(12)
O2 S2 C63 106.65(12)
C64 S2 C63 98.03(13)
O3 S3 C65 106.78(13)
O3 S3 C66 105.44(12)
C65 S3 C66 97.72(14)

loop_
_geom_bond_atom_site_label_1
_geom_bond_atom_site_label_2
_geom_bond_distance
Pd1 C10 2.009(2)
Pd1 N1 2.137(2)
Pd1 C8 2.205(2)
Pd1 C7 2.217(2)
Pd1 Br1 2.4449(3)
Pd1 C9 2.601(2)
N1 C12 1.475(3)
C1 C6 1.395(3)
C1 C2 1.407(3)
C1 C7 1.513(3)
C2 C3 1.401(3)
C2 C12 1.510(3)
C3 C4 1.391(3)
C4 C5 1.375(3)
C5 C6 1.384(3)
C5 Cl1 1.741(2)
C7 C8 1.407(3)
C7 C21 1.509(3)
C8 C51 1.498(3)
C8 C9 1.509(3)
C9 C10 1.338(3)
C9 C31 1.480(3)
C10 C41 1.471(3)
C21 C26 1.394(3)
C21 C22 1.398(3)
C22 C23 1.391(3)
C23 C24 1.387(3)
C24 C25 1.386(3)
C25 C26 1.391(3)
C31 C32 1.396(3)
C31 C36 1.400(3)
C32 C33 1.389(3)
C33 C34 1.385(4)
C34 C35 1.384(4)
C35 C36 1.390(3)
C41 C46 1.395(3)
C41 C42 1.398(3)
C42 C43 1.390(3)
C43 C44 1.381(4)
C44 C45 1.384(4)
C45 C46 1.386(3)
C51 C52 1.397(3)
C51 C56 1.398(3)
C52 C53 1.386(3)
C53 C54 1.393(3)
C54 C55 1.384(3)
C55 C56 1.384(3)
S1 O1 1.481(10)
S1 C62 1.784(9)
S1 C61 1.786(8)
S1' O1' 1.55(4)
S1' C62' 1.77(4)
S1' C61' 1.81(3)
S2 O2 1.5065(18)
S2 C64 1.770(3)
S2 C63 1.783(3)
S3 O3 1.5027(19)
S3 C65 1.769(3)
S3 C66 1.779(3)

loop_
_geom_hbond_atom_site_label_D
_geom_hbond_atom_site_label_H
_geom_hbond_atom_site_label_A
_geom_hbond_distance_DH
_geom_hbond_distance_HA
_geom_hbond_distance_DA
_geom_hbond_angle_DHA
_geom_hbond_site_symmetry_A
N1 H01A O2 0.86(3) 2.11(3) 2.968(3) 174(3) 4_676
C22 H22 O2 0.95 2.45 3.402(3) 174.7 4_676
N1 H01B O3 0.88(3) 2.15(3) 2.953(3) 152(2) 1_565
C53 H53 O3 0.95 2.45 3.293(3) 147.8 2_655
C64 H64C O2 0.98 2.52 3.429(3) 155.0 3_665
C66 H66B Br1 0.98 2.88 3.771(3) 152.1 3_666
